data_1550942
loop_
_publ_author_name
'Donabauer, Karsten'
'Maity, Mitasree'
'Berger, Anna Lucia'
'Huff, Gregory S.'
'Crespi, Stefano'
'K\"onig, Burkhard'

_publ_section_title
;
 Photocatalytic carbanion generation -- benzylation of aliphatic aldehydes
 to secondary alcohols
;
_journal_name_full 'Chemical Science'
_journal_paper_doi 10.1039/C9SC01356C
_journal_year 2019
_chemical_formula_moiety 'C62 H39 N5, C4 H8 O2'
_chemical_formula_sum 'C66 H47 N5 O2'
_chemical_formula_weight 942.08
_space_group_crystal_system triclinic
_space_group_IT_number 2
_space_group_name_Hall '-P 1'
_space_group_name_H-M_alt 'P -1'
_symmetry_space_group_name_Hall '-P 1'
_symmetry_space_group_name_H-M 'P -1'
_atom_sites_solution_hydrogens geom
_atom_sites_solution_primary dual
_audit_block_doi 10.5517/ccdc.csd.cc218fvm
_audit_creation_date 2018-12-13
_audit_creation_method
;
Olex2 1.2-alpha
(compiled 2018.07.26 svn.r3523 for OlexSys, GUI svn.r5532)
;
_audit_update_record
;
2018-12-13 deposited with the CCDC.    2019-04-25 downloaded from the CCDC.
;
_cell_angle_alpha 74.949(3)
_cell_angle_beta 83.485(3)
_cell_angle_gamma 69.462(3)
_cell_formula_units_Z 2
_cell_length_a 13.2060(4)
_cell_length_b 14.1214(4)
_cell_length_c 14.4666(5)
_cell_measurement_reflns_used 12463
_cell_measurement_temperature 123.01(10)
_cell_measurement_theta_max 73.6850
_cell_measurement_theta_min 4.0270
_cell_volume 2438.95(14)
_computing_cell_refinement 'CrysAlisPro 1.171.39.37b (Rigaku OD, 2017)'
_computing_data_collection 'CrysAlisPro 1.171.39.37b (Rigaku OD, 2017)'
_computing_data_reduction 'CrysAlisPro 1.171.39.37b (Rigaku OD, 2017)'
_computing_molecular_graphics 'Olex2 (Dolomanov et al., 2009)'
_computing_publication_material 'Olex2 (Dolomanov et al., 2009)'
_computing_structure_refinement 'ShelXL (Sheldrick, 2015)'
_computing_structure_solution 'ShelXT (Sheldrick, 2015)'
_diffrn_ambient_environment N~2~
_diffrn_ambient_temperature 123.01(10)
_diffrn_detector 'CCD plate'
_diffrn_detector_area_resol_mean 5.1773
_diffrn_detector_type Atlas
_diffrn_measured_fraction_theta_full 0.994
_diffrn_measured_fraction_theta_max 0.967
_diffrn_measurement_details
;
List of Runs (angles in degrees, time in seconds):

  # Type    Start    End  Width  t~exp~   \w     \q     \k     \f   Frames
#--------------------------------------------------------------------------
  1  \w    -70.00  31.00   1.00   10.00    --  -41.95  57.00 120.00  101
  2  \w   -114.00 -14.00   1.00   10.00    --  -41.95 -57.00 -30.00  100
  3  \w    -20.00  83.00   1.00   10.00    --   41.95 -99.00-120.00  103
  4  \w     54.00 158.00   1.00   47.50    --  106.55  15.00  30.00  104
  5  \w     33.00 122.00   1.00   47.50    --  106.55-125.00 -30.00   89
  6  \w     54.00 158.00   1.00   47.50    --  106.55  15.00 120.00  104
  7  \w     30.00  69.00   1.00   47.50    --  106.55 -30.00 120.00   39
  8  \w     33.00 122.00   1.00   47.50    --  106.55-125.00 150.00   89
  9  \w     30.00  69.00   1.00   47.50    --  106.55 -30.00  90.00   39
 10  \w     34.00  77.00   1.00   47.50    --  106.55 -45.00 -30.00   43
 11  \w     30.00  69.00   1.00   47.50    --  106.55 -30.00-180.00   39
 12  \w     30.00  69.00   1.00   47.50    --  106.55 -30.00 150.00   39
 13  \w     30.00 139.00   1.00   47.50    --  106.55 -77.00 -30.00  109
 14  \w     30.00 139.00   1.00   47.50    --  106.55 -77.00 150.00  109
 15  \w   -118.00  -9.00   1.00   10.00    --  -41.95 -77.00 -90.00  109
 16  \w   -114.00 -14.00   1.00   10.00    --  -41.95 -57.00  90.00  100
 17  \w   -114.00 -14.00   1.00   10.00    --  -41.95 -57.00-180.00  100
 18  \w     30.00  69.00   1.00   47.50    --  106.55 -30.00 -90.00   39
 19  \w     77.00 158.00   1.00   47.50    --  106.55  61.00 -90.00   81
 20  \w     74.00 158.00   1.00   47.50    --  106.55  77.00 120.00   84
 21  \w     74.00 158.00   1.00   47.50    --  106.55  77.00   0.00   84
 22  \w     74.00 158.00   1.00   47.50    --  106.55  77.00-150.00   84
 23  \w     54.00 158.00   1.00   47.50    --  106.55  15.00-120.00  104
;
_diffrn_measurement_device 'four-circle diffractometer'
_diffrn_measurement_device_type 'SuperNova, Single source at offset/far, Atlas'
_diffrn_measurement_method '\w scans'
_diffrn_orient_matrix_type 'CrysAlisPro convention (1999,Acta A55,543-557)'
_diffrn_orient_matrix_UB_11 0.0415227000
_diffrn_orient_matrix_UB_12 0.0136131000
_diffrn_orient_matrix_UB_13 0.0893754000
_diffrn_orient_matrix_UB_21 0.0887653000
_diffrn_orient_matrix_UB_22 -0.1074078000
_diffrn_orient_matrix_UB_23 0.0097808000
_diffrn_orient_matrix_UB_31 0.0769731000
_diffrn_orient_matrix_UB_32 0.0515075000
_diffrn_orient_matrix_UB_33 -0.0639074000
_diffrn_radiation_monochromator mirror
_diffrn_radiation_probe x-ray
_diffrn_radiation_type CuK\a
_diffrn_radiation_wavelength 1.54184
_diffrn_reflns_av_R_equivalents 0.0253
_diffrn_reflns_av_unetI/netI 0.0263
_diffrn_reflns_Laue_measured_fraction_full 0.994
_diffrn_reflns_Laue_measured_fraction_max 0.967
_diffrn_reflns_limit_h_max 16
_diffrn_reflns_limit_h_min -15
_diffrn_reflns_limit_k_max 17
_diffrn_reflns_limit_k_min -16
_diffrn_reflns_limit_l_max 17
_diffrn_reflns_limit_l_min -18
_diffrn_reflns_number 27888
_diffrn_reflns_point_group_measured_fraction_full 0.994
_diffrn_reflns_point_group_measured_fraction_max 0.967
_diffrn_reflns_theta_full 67.684
_diffrn_reflns_theta_max 73.869
_diffrn_reflns_theta_min 3.440
_diffrn_source 'micro-focus sealed X-ray tube'
_diffrn_source_type 'SuperNova (Cu) X-ray Source'
_exptl_absorpt_coefficient_mu 0.610
_exptl_absorpt_correction_T_max 1.000
_exptl_absorpt_correction_T_min 0.720
_exptl_absorpt_correction_type gaussian
_exptl_absorpt_process_details
;
CrysAlisPro 1.171.39.37b (Rigaku Oxford Diffraction, 2017)
Numerical absorption correction based on gaussian integration over
            a multifaceted crystal model
Empirical absorption correction using spherical harmonics,
 implemented in SCALE3 ABSPACK scaling algorithm.
;
_exptl_crystal_colour 'clear colourless'
_exptl_crystal_colour_lustre clear
_exptl_crystal_colour_primary colourless
_exptl_crystal_density_diffrn 1.283
_exptl_crystal_description plate
_exptl_crystal_F_000 988
_exptl_crystal_size_max 0.211
_exptl_crystal_size_mid 0.159
_exptl_crystal_size_min 0.04
_refine_diff_density_max 0.704
_refine_diff_density_min -0.476
_refine_diff_density_rms 0.044
_refine_ls_extinction_method none
_refine_ls_goodness_of_fit_ref 1.024
_refine_ls_hydrogen_treatment constr
_refine_ls_matrix_type full
_refine_ls_number_parameters 660
_refine_ls_number_reflns 9563
_refine_ls_number_restraints 0
_refine_ls_restrained_S_all 1.024
_refine_ls_R_factor_all 0.0528
_refine_ls_R_factor_gt 0.0436
_refine_ls_shift/su_max 0.001
_refine_ls_shift/su_mean 0.000
_refine_ls_structure_factor_coef Fsqd
_refine_ls_weighting_details 'w=1/[\s^2^(Fo^2^)+(0.0577P)^2^+1.0165P] where P=(Fo^2^+2Fc^2^)/3'
_refine_ls_weighting_scheme calc
_refine_ls_wR_factor_gt 0.1087
_refine_ls_wR_factor_ref 0.1162
_reflns_Friedel_coverage 0.000
_reflns_number_gt 8127
_reflns_number_total 9563
_reflns_threshold_expression 'I > 2\s(I)'
_cod_data_source_file c9sc01356c2.cif
_cod_data_source_block r121
_cod_original_cell_volume 2438.95(15)
_cod_database_code 1550942
_shelx_shelxl_version_number 2016/6
_chemical_oxdiff_formula 'C62 H39 N5'
_chemical_oxdiff_usercomment Donabauer_Koenig_DR338
_shelx_space_group_comment
;
The symmetry employed for this shelxl refinement is uniquely defined
by the following loop, which should always be used as a source of
symmetry information in preference to the above space-group names.
They are only intended as comments.
;
_shelx_estimated_absorpt_t_max 0.976
_shelx_estimated_absorpt_t_min 0.882
_reflns_odcompleteness_completeness 99.54
_reflns_odcompleteness_iscentric 1
_reflns_odcompleteness_theta 66.97
_olex2_refinement_description
;
1. Fixed Uiso
 At 1.2 times of:
  All C(H) groups, All C(H,H) groups
 At 1.5 times of:
  All C(H,H,H) groups
2.a Secondary CH2 refined with riding coordinates:
 C8(H8A,H8B), C65(H65A,H65B)
2.b Aromatic/amide H refined with riding coordinates:
 C62(H62), C31(H31), C58(H58), C59(H59), C38(H38), C50(H50), C26(H26),
 C55(H55), C19(H19), C47(H47), C43(H43), C32(H32), C10(H10), C56(H56), C34(H34),
  C49(H49), C57(H57), C37(H37), C61(H61), C14(H14), C60(H60), C35(H35),
 C36(H36), C23(H23), C48(H48), C33(H33), C20(H20), C46(H46), C24(H24), C44(H44),
  C25(H25), C11(H11), C13(H13), C12(H12), C45(H45), C21(H21), C22(H22)
2.c Idealised Me refined as rotating group:
 C63(H63A,H63B,H63C), C66(H66A,H66B,H66C)
;
_olex2_date_sample_data_collection 2018-12-11
_olex2_date_sample_submission 2018-12-11
_olex2_diffrn_ambient_temperature_device 'Oxford Cryosystems CryoStream 700'
_olex2_exptl_crystal_mounting_method 'The crystal was mounted on a MITIGEN holder oil'
_olex2_submission_original_sample_id DR338
_olex2_submission_special_instructions 'No special instructions were received'
_oxdiff_exptl_absorpt_empirical_details
;
Empirical correction (ABSPACK) includes:
- Absorption correction using spherical harmonics
- Frame scaling
;
_oxdiff_exptl_absorpt_empirical_full_max 1.521
_oxdiff_exptl_absorpt_empirical_full_min 0.630

loop_
_space_group_symop_operation_xyz
'x, y, z'
'-x, -y, -z'

loop_
_atom_site_label
_atom_site_type_symbol
_atom_site_fract_x
_atom_site_fract_y
_atom_site_fract_z
_atom_site_U_iso_or_equiv
_atom_site_adp_type
_atom_site_occupancy
_atom_site_site_symmetry_order
_atom_site_calc_flag
_atom_site_refinement_flags_posn
N4 N 0.21067(9) 0.90205(9) 0.74106(8) 0.0197(2) Uani 1 1 d .
N3 N 0.33395(9) 0.76545(9) 0.90012(8) 0.0187(2) Uani 1 1 d .
N2 N 0.60396(9) 0.59066(9) 0.68550(8) 0.0210(2) Uani 1 1 d .
N5 N 0.27951(9) 0.86951(9) 0.55435(8) 0.0200(2) Uani 1 1 d .
O2 O 0.24396(13) 0.57002(11) 0.75671(10) 0.0503(4) Uani 1 1 d .
C3 C 0.50243(11) 0.66422(10) 0.70308(10) 0.0186(3) Uani 1 1 d .
C51 C 0.18056(11) 0.86141(10) 0.53708(10) 0.0193(3) Uani 1 1 d .
C52 C 0.14679(11) 0.92184(10) 0.44517(10) 0.0200(3) Uani 1 1 d .
C53 C 0.22919(11) 0.96664(10) 0.40363(10) 0.0199(3) Uani 1 1 d .
C6 C 0.30649(10) 0.81990(10) 0.72759(9) 0.0177(3) Uani 1 1 d .
N1 N 0.51866(12) 0.70176(12) 0.45687(10) 0.0379(3) Uani 1 1 d .
C30 C 0.28607(11) 0.70442(11) 0.97000(10) 0.0197(3) Uani 1 1 d .
C4 C 0.46603(11) 0.67253(10) 0.79545(9) 0.0181(3) Uani 1 1 d .
C39 C 0.12469(11) 0.88986(11) 0.80450(9) 0.0205(3) Uani 1 1 d .
C54 C 0.31094(11) 0.93135(10) 0.47159(10) 0.0198(3) Uani 1 1 d .
C15 C 0.62219(11) 0.48714(11) 0.68463(10) 0.0216(3) Uani 1 1 d .
C2 C 0.44098(11) 0.73021(11) 0.62360(10) 0.0193(3) Uani 1 1 d .
C7 C 0.34270(11) 0.80811(10) 0.63490(9) 0.0182(3) Uani 1 1 d .
C5 C 0.36817(11) 0.75148(10) 0.80666(9) 0.0176(3) Uani 1 1 d .
C42 C 0.20706(11) 1.00587(11) 0.72600(10) 0.0212(3) Uani 1 1 d .
C9 C 0.58540(11) 0.65378(10) 0.93083(10) 0.0216(3) Uani 1 1 d .
C28 C 0.29785(11) 0.83568(11) 1.03027(10) 0.0218(3) Uani 1 1 d .
C27 C 0.34171(11) 0.84538(10) 0.93621(10) 0.0193(3) Uani 1 1 d .
C62 C 0.12365(12) 0.80144(11) 0.59466(10) 0.0232(3) Uani 1 1 d .
H62 H 0.147794 0.760640 0.654829 0.028 Uiso 1 1 calc R
C29 C 0.25966(11) 0.74779(11) 1.05077(10) 0.0218(3) Uani 1 1 d .
C31 C 0.26313(11) 0.61671(11) 0.96631(10) 0.0229(3) Uani 1 1 d .
H31 H 0.283554 0.587458 0.913548 0.027 Uiso 1 1 calc R
C41 C 0.11966(12) 1.05882(12) 0.77911(10) 0.0245(3) Uani 1 1 d .
C18 C 0.69096(11) 0.61886(11) 0.63860(10) 0.0221(3) Uani 1 1 d .
C40 C 0.06673(11) 0.98543(11) 0.82873(10) 0.0231(3) Uani 1 1 d .
C17 C 0.76786(12) 0.53195(12) 0.61135(10) 0.0249(3) Uani 1 1 d .
C58 C 0.24260(12) 1.02865(11) 0.31382(10) 0.0248(3) Uani 1 1 d .
H58 H 0.189244 1.053095 0.268345 0.030 Uiso 1 1 calc R
C8 C 0.53118(11) 0.60158(10) 0.88210(10) 0.0207(3) Uani 1 1 d .
H8A H 0.586436 0.543542 0.862318 0.025 Uiso 1 1 calc R
H8B H 0.483613 0.573598 0.928412 0.025 Uiso 1 1 calc R
C1 C 0.48157(12) 0.71461(11) 0.52999(10) 0.0242(3) Uani 1 1 d .
C59 C 0.05151(12) 0.92370(11) 0.41062(10) 0.0243(3) Uani 1 1 d .
H59 H 0.027631 0.963687 0.350133 0.029 Uiso 1 1 calc R
C38 C 0.38848(11) 0.92042(11) 0.89395(10) 0.0236(3) Uani 1 1 d .
H38 H 0.417146 0.925568 0.831804 0.028 Uiso 1 1 calc R
C16 C 0.72342(12) 0.44829(12) 0.63948(10) 0.0243(3) Uani 1 1 d .
O1 O 0.15215(15) 0.47036(15) 0.74106(14) 0.0697(5) Uani 1 1 d .
C50 C 0.09291(11) 0.80294(11) 0.83777(10) 0.0233(3) Uani 1 1 d .
H50 H 0.130267 0.741072 0.819452 0.028 Uiso 1 1 calc R
C26 C 0.55610(12) 0.42784(12) 0.72073(10) 0.0251(3) Uani 1 1 d .
H26 H 0.489967 0.454762 0.750941 0.030 Uiso 1 1 calc R
C55 C 0.40504(12) 0.95641(11) 0.45237(10) 0.0241(3) Uani 1 1 d .
H55 H 0.458097 0.933411 0.497939 0.029 Uiso 1 1 calc R
C19 C 0.70460(12) 0.71513(12) 0.61907(11) 0.0250(3) Uani 1 1 d .
H19 H 0.652330 0.771571 0.637453 0.030 Uiso 1 1 calc R
C47 C -0.02391(12) 0.99247(13) 0.88975(11) 0.0293(3) Uani 1 1 d .
H47 H -0.063356 1.054934 0.906228 0.035 Uiso 1 1 calc R
C43 C 0.27535(12) 1.05471(12) 0.66965(11) 0.0253(3) Uani 1 1 d .
H43 H 0.332016 1.019389 0.633631 0.030 Uiso 1 1 calc R
C32 C 0.20863(12) 0.57474(12) 1.04441(11) 0.0273(3) Uani 1 1 d .
H32 H 0.191153 0.516610 1.043721 0.033 Uiso 1 1 calc R
C10 C 0.66538(12) 0.69259(12) 0.88268(11) 0.0276(3) Uani 1 1 d .
H10 H 0.682766 0.690067 0.819042 0.033 Uiso 1 1 calc R
C56 C 0.41660(13) 1.01723(12) 0.36229(11) 0.0275(3) Uani 1 1 d .
H56 H 0.479168 1.034647 0.347061 0.033 Uiso 1 1 calc R
C34 C 0.20472(12) 0.70351(12) 1.12830(10) 0.0276(3) Uani 1 1 d .
H34 H 0.185475 0.731311 1.181957 0.033 Uiso 1 1 calc R
C49 C 0.00334(12) 0.81170(13) 0.89938(11) 0.0283(3) Uani 1 1 d .
H49 H -0.018829 0.754178 0.923879 0.034 Uiso 1 1 calc R
C57 C 0.33666(13) 1.05301(12) 0.29380(11) 0.0280(3) Uani 1 1 d .
H57 H 0.346869 1.093679 0.234067 0.034 Uiso 1 1 calc R
C37 C 0.39094(12) 0.98768(12) 0.94795(12) 0.0285(3) Uani 1 1 d .
H37 H 0.420835 1.039634 0.921222 0.034 Uiso 1 1 calc R
C61 C 0.02916(12) 0.80475(12) 0.55890(11) 0.0272(3) Uani 1 1 d .
H61 H -0.011382 0.765967 0.596255 0.033 Uiso 1 1 calc R
C14 C 0.56036(13) 0.65902(12) 1.02574(11) 0.0282(3) Uani 1 1 d .
H14 H 0.506891 0.633836 1.058785 0.034 Uiso 1 1 calc R
C60 C -0.00675(12) 0.86508(12) 0.46786(11) 0.0273(3) Uani 1 1 d .
H60 H -0.070452 0.865708 0.445708 0.033 Uiso 1 1 calc R
C35 C 0.30297(12) 0.90326(12) 1.08372(11) 0.0269(3) Uani 1 1 d .
H35 H 0.275726 0.897548 1.146334 0.032 Uiso 1 1 calc R
C36 C 0.34912(13) 0.97864(13) 1.04208(12) 0.0308(3) Uani 1 1 d .
H36 H 0.352507 1.024135 1.077050 0.037 Uiso 1 1 calc R
C23 C 0.75784(13) 0.34588(12) 0.62874(11) 0.0297(3) Uani 1 1 d .
H23 H 0.823786 0.318498 0.598460 0.036 Uiso 1 1 calc R
C48 C -0.05434(12) 0.90540(13) 0.92542(11) 0.0315(3) Uani 1 1 d .
H48 H -0.113825 0.909106 0.967192 0.038 Uiso 1 1 calc R
C33 C 0.17926(13) 0.61767(13) 1.12428(11) 0.0303(3) Uani 1 1 d .
H33 H 0.142051 0.588132 1.175490 0.036 Uiso 1 1 calc R
C20 C 0.79845(13) 0.72413(13) 0.57140(12) 0.0320(3) Uani 1 1 d .
H20 H 0.809752 0.787842 0.557010 0.038 Uiso 1 1 calc R
C46 C 0.10109(14) 1.16319(13) 0.77650(12) 0.0336(4) Uani 1 1 d .
H46 H 0.043475 1.199402 0.811123 0.040 Uiso 1 1 calc R
C24 C 0.69250(14) 0.28641(12) 0.66371(12) 0.0325(4) Uani 1 1 d .
H24 H 0.714785 0.218418 0.656628 0.039 Uiso 1 1 calc R
C44 C 0.25609(14) 1.15793(13) 0.66898(12) 0.0327(3) Uani 1 1 d .
H44 H 0.301462 1.192018 0.632826 0.039 Uiso 1 1 calc R
C25 C 0.59315(14) 0.32627(12) 0.70974(11) 0.0301(3) Uani 1 1 d .
H25 H 0.551153 0.283958 0.733399 0.036 Uiso 1 1 calc R
C11 C 0.71947(14) 0.73508(12) 0.92897(13) 0.0335(4) Uani 1 1 d .
H11 H 0.772662 0.760832 0.896157 0.040 Uiso 1 1 calc R
C13 C 0.61468(15) 0.70165(14) 1.07178(12) 0.0360(4) Uani 1 1 d .
H13 H 0.597109 0.704821 1.135259 0.043 Uiso 1 1 calc R
C12 C 0.69424(15) 0.73915(13) 1.02396(13) 0.0363(4) Uani 1 1 d .
H12 H 0.730789 0.766982 1.055106 0.044 Uiso 1 1 calc R
C45 C 0.16965(15) 1.21172(13) 0.72169(13) 0.0380(4) Uani 1 1 d .
H45 H 0.158190 1.281031 0.719811 0.046 Uiso 1 1 calc R
C21 C 0.87687(14) 0.63888(15) 0.54437(14) 0.0397(4) Uani 1 1 d .
H21 H 0.939739 0.646705 0.512521 0.048 Uiso 1 1 calc R
C22 C 0.86267(13) 0.54320(14) 0.56412(13) 0.0355(4) Uani 1 1 d .
H22 H 0.915666 0.486904 0.546156 0.043 Uiso 1 1 calc R
C64 C 0.22600(18) 0.51665(15) 0.71342(14) 0.0455(5) Uani 1 1 d .
C63 C 0.2839(2) 0.4911(3) 0.6247(2) 0.0812(10) Uani 1 1 d .
H63A H 0.326401 0.535433 0.599795 0.122 Uiso 1 1 calc GR
H63B H 0.232362 0.501404 0.578073 0.122 Uiso 1 1 calc GR
H63C H 0.330424 0.419709 0.638530 0.122 Uiso 1 1 calc GR
C66 C -0.0081(3) 0.5762(2) 0.8052(2) 0.0762(8) Uani 1 1 d .
H66A H -0.045740 0.566746 0.757091 0.114 Uiso 1 1 calc GR
H66B H 0.011998 0.637298 0.780604 0.114 Uiso 1 1 calc GR
H66C H -0.054336 0.584070 0.860831 0.114 Uiso 1 1 calc GR
C65 C 0.0892(3) 0.4853(2) 0.8310(2) 0.0769(8) Uani 1 1 d .
H65A H 0.069703 0.424214 0.861890 0.092 Uiso 1 1 calc R
H65B H 0.131743 0.496809 0.874765 0.092 Uiso 1 1 calc R

loop_
_atom_site_aniso_label
_atom_site_aniso_U_11
_atom_site_aniso_U_22
_atom_site_aniso_U_33
_atom_site_aniso_U_23
_atom_site_aniso_U_13
_atom_site_aniso_U_12
N4 0.0155(5) 0.0193(6) 0.0214(6) -0.0036(4) -0.0018(4) -0.0027(4)
N3 0.0174(5) 0.0191(5) 0.0181(5) -0.0044(4) -0.0011(4) -0.0040(4)
N2 0.0162(5) 0.0207(6) 0.0245(6) -0.0066(4) 0.0004(4) -0.0035(5)
N5 0.0167(5) 0.0235(6) 0.0184(5) -0.0020(4) -0.0031(4) -0.0063(5)
O2 0.0725(10) 0.0389(7) 0.0388(7) -0.0142(6) -0.0070(7) -0.0125(7)
C3 0.0143(6) 0.0180(6) 0.0235(7) -0.0060(5) -0.0007(5) -0.0046(5)
C51 0.0147(6) 0.0205(6) 0.0216(6) -0.0065(5) -0.0030(5) -0.0026(5)
C52 0.0191(7) 0.0178(6) 0.0208(6) -0.0052(5) -0.0032(5) -0.0022(5)
C53 0.0207(7) 0.0177(6) 0.0203(6) -0.0057(5) -0.0023(5) -0.0040(5)
C6 0.0138(6) 0.0180(6) 0.0212(6) -0.0054(5) -0.0010(5) -0.0046(5)
N1 0.0345(8) 0.0480(9) 0.0275(7) -0.0161(6) -0.0013(6) -0.0042(6)
C30 0.0143(6) 0.0207(6) 0.0201(6) -0.0018(5) -0.0033(5) -0.0021(5)
C4 0.0160(6) 0.0172(6) 0.0213(6) -0.0042(5) -0.0023(5) -0.0052(5)
C39 0.0135(6) 0.0252(7) 0.0189(6) -0.0042(5) -0.0036(5) -0.0015(5)
C54 0.0207(7) 0.0192(6) 0.0188(6) -0.0046(5) -0.0014(5) -0.0056(5)
C15 0.0222(7) 0.0207(7) 0.0204(6) -0.0062(5) -0.0042(5) -0.0034(5)
C2 0.0176(6) 0.0217(7) 0.0199(6) -0.0068(5) -0.0001(5) -0.0069(5)
C7 0.0160(6) 0.0194(6) 0.0194(6) -0.0029(5) -0.0040(5) -0.0062(5)
C5 0.0161(6) 0.0186(6) 0.0187(6) -0.0047(5) -0.0008(5) -0.0063(5)
C42 0.0188(7) 0.0197(6) 0.0224(7) -0.0039(5) -0.0063(5) -0.0021(5)
C9 0.0184(6) 0.0169(6) 0.0246(7) -0.0024(5) -0.0065(5) 0.0001(5)
C28 0.0160(6) 0.0241(7) 0.0217(7) -0.0060(5) -0.0028(5) -0.0012(5)
C27 0.0152(6) 0.0192(6) 0.0212(6) -0.0054(5) -0.0045(5) -0.0012(5)
C62 0.0213(7) 0.0238(7) 0.0224(7) -0.0027(5) -0.0029(5) -0.0062(6)
C29 0.0174(6) 0.0243(7) 0.0207(6) -0.0048(5) -0.0031(5) -0.0028(5)
C31 0.0191(7) 0.0205(7) 0.0254(7) -0.0038(5) -0.0040(5) -0.0024(5)
C41 0.0208(7) 0.0255(7) 0.0243(7) -0.0071(5) -0.0047(5) -0.0022(6)
C18 0.0170(6) 0.0268(7) 0.0211(6) -0.0068(5) -0.0012(5) -0.0047(5)
C40 0.0183(7) 0.0251(7) 0.0225(7) -0.0057(5) -0.0046(5) -0.0018(5)
C17 0.0214(7) 0.0276(7) 0.0251(7) -0.0104(6) 0.0009(5) -0.0049(6)
C58 0.0296(8) 0.0222(7) 0.0210(7) -0.0032(5) -0.0055(6) -0.0067(6)
C8 0.0182(6) 0.0183(6) 0.0217(7) -0.0027(5) -0.0025(5) -0.0022(5)
C1 0.0199(7) 0.0269(7) 0.0242(7) -0.0086(6) -0.0037(5) -0.0031(6)
C59 0.0212(7) 0.0252(7) 0.0244(7) -0.0047(5) -0.0073(5) -0.0040(6)
C38 0.0192(7) 0.0248(7) 0.0249(7) -0.0049(5) -0.0029(5) -0.0052(6)
C16 0.0216(7) 0.0262(7) 0.0227(7) -0.0080(5) -0.0007(5) -0.0036(6)
O1 0.0705(11) 0.0742(11) 0.0814(12) -0.0457(10) 0.0097(9) -0.0287(9)
C50 0.0180(7) 0.0233(7) 0.0252(7) -0.0033(5) -0.0044(5) -0.0033(5)
C26 0.0236(7) 0.0270(7) 0.0249(7) -0.0079(6) -0.0012(5) -0.0070(6)
C55 0.0226(7) 0.0264(7) 0.0239(7) -0.0049(5) -0.0030(5) -0.0090(6)
C19 0.0203(7) 0.0253(7) 0.0289(7) -0.0082(6) -0.0004(5) -0.0057(6)
C47 0.0208(7) 0.0318(8) 0.0289(8) -0.0103(6) 0.0005(6) 0.0009(6)
C43 0.0218(7) 0.0252(7) 0.0267(7) -0.0049(6) -0.0033(5) -0.0054(6)
C32 0.0225(7) 0.0221(7) 0.0327(8) 0.0015(6) -0.0069(6) -0.0059(6)
C10 0.0256(7) 0.0257(7) 0.0282(7) -0.0020(6) -0.0057(6) -0.0062(6)
C56 0.0275(8) 0.0298(8) 0.0285(7) -0.0063(6) 0.0019(6) -0.0148(6)
C34 0.0243(7) 0.0347(8) 0.0212(7) -0.0049(6) 0.0003(5) -0.0082(6)
C49 0.0203(7) 0.0327(8) 0.0278(7) -0.0007(6) -0.0019(6) -0.0080(6)
C57 0.0360(8) 0.0260(7) 0.0218(7) -0.0020(6) 0.0003(6) -0.0132(6)
C37 0.0241(7) 0.0251(7) 0.0378(8) -0.0080(6) -0.0048(6) -0.0084(6)
C61 0.0230(7) 0.0306(8) 0.0299(8) -0.0052(6) -0.0015(6) -0.0125(6)
C14 0.0255(7) 0.0284(8) 0.0261(7) -0.0054(6) -0.0051(6) -0.0031(6)
C60 0.0179(7) 0.0326(8) 0.0325(8) -0.0078(6) -0.0059(6) -0.0081(6)
C35 0.0226(7) 0.0303(8) 0.0269(7) -0.0120(6) -0.0017(6) -0.0036(6)
C36 0.0290(8) 0.0307(8) 0.0360(8) -0.0170(6) -0.0048(6) -0.0064(6)
C23 0.0291(8) 0.0278(8) 0.0299(8) -0.0135(6) 0.0020(6) -0.0028(6)
C48 0.0187(7) 0.0407(9) 0.0284(8) -0.0059(6) 0.0041(6) -0.0048(6)
C33 0.0255(8) 0.0341(8) 0.0262(7) 0.0024(6) -0.0007(6) -0.0108(6)
C20 0.0282(8) 0.0332(8) 0.0386(9) -0.0107(7) 0.0039(6) -0.0148(7)
C46 0.0324(8) 0.0263(8) 0.0397(9) -0.0140(7) -0.0006(7) -0.0025(6)
C24 0.0404(9) 0.0235(7) 0.0343(8) -0.0127(6) -0.0024(7) -0.0067(7)
C44 0.0358(9) 0.0276(8) 0.0370(9) -0.0048(6) -0.0033(7) -0.0146(7)
C25 0.0361(9) 0.0277(8) 0.0302(8) -0.0084(6) -0.0017(6) -0.0139(7)
C11 0.0304(8) 0.0269(8) 0.0426(9) -0.0001(7) -0.0113(7) -0.0114(7)
C13 0.0384(9) 0.0386(9) 0.0301(8) -0.0117(7) -0.0087(7) -0.0069(7)
C12 0.0396(9) 0.0294(8) 0.0416(9) -0.0079(7) -0.0184(7) -0.0088(7)
C45 0.0446(10) 0.0225(8) 0.0479(10) -0.0116(7) -0.0014(8) -0.0100(7)
C21 0.0256(8) 0.0469(10) 0.0528(11) -0.0207(8) 0.0158(7) -0.0183(7)
C22 0.0245(8) 0.0382(9) 0.0454(10) -0.0210(7) 0.0110(7) -0.0082(7)
C64 0.0529(12) 0.0377(10) 0.0399(10) -0.0164(8) -0.0128(8) 0.0006(9)
C63 0.0511(14) 0.132(3) 0.0722(17) -0.0710(18) -0.0002(12) -0.0117(15)
C66 0.0831(19) 0.0648(16) 0.088(2) -0.0170(14) 0.0004(15) -0.0351(15)
C65 0.088(2) 0.0617(16) 0.0775(18) -0.0069(13) -0.0170(15) -0.0236(15)

loop_
_atom_type_symbol
_atom_type_description
_atom_type_scat_dispersion_real
_atom_type_scat_dispersion_imag
_atom_type_scat_source
C C 0.0181 0.0091 'International Tables Vol C Tables 4.2.6.8 and 6.1.1.4'
H H 0.0000 0.0000 'International Tables Vol C Tables 4.2.6.8 and 6.1.1.4'
N N 0.0311 0.0180 'International Tables Vol C Tables 4.2.6.8 and 6.1.1.4'
O O 0.0492 0.0322 'International Tables Vol C Tables 4.2.6.8 and 6.1.1.4'

loop_
_exptl_crystal_face_index_h
_exptl_crystal_face_index_k
_exptl_crystal_face_index_l
_exptl_crystal_face_perp_dist
7 4 -3 0.0727
-2 -7 4 0.0429
-6 4 0 0.0724
-1 7 7 0.0183
1 -7 -6 0.0281
-1 1 9 0.0246
3 7 7 0.0264
-1 -5 -9 0.0457
-2 -9 -1 0.0355
6 6 -3 0.0760
-4 -6 -8 0.0494
0 6 8 0.0100
0 -7 -7 0.0197

loop_
_geom_angle_atom_site_label_1
_geom_angle_atom_site_label_2
_geom_angle_atom_site_label_3
_geom_angle
C39 N4 C6 124.83(11)
C39 N4 C42 107.52(11)
C42 N4 C6 122.90(12)
C30 N3 C5 126.46(12)
C30 N3 C27 109.05(11)
C27 N3 C5 124.48(12)
C15 N2 C3 125.65(12)
C18 N2 C3 123.29(12)
C18 N2 C15 108.43(11)
C51 N5 C7 123.41(11)
C54 N5 C51 108.19(11)
C54 N5 C7 127.33(12)
C4 C3 N2 121.34(12)
C4 C3 C2 120.84(12)
C2 C3 N2 117.81(12)
C52 C51 N5 108.84(12)
C62 C51 N5 128.74(12)
C62 C51 C52 122.33(13)
C51 C52 C53 107.07(12)
C59 C52 C51 119.42(13)
C59 C52 C53 133.41(13)
C54 C53 C52 107.29(12)
C58 C53 C52 133.13(13)
C58 C53 C54 119.48(13)
C7 C6 N4 120.13(11)
C7 C6 C5 119.27(12)
C5 C6 N4 120.57(12)
N3 C30 C29 108.31(12)
C31 C30 N3 129.25(13)
C31 C30 C29 122.43(13)
C3 C4 C5 117.96(12)
C3 C4 C8 121.51(12)
C5 C4 C8 120.49(12)
N4 C39 C40 109.06(13)
C50 C39 N4 128.85(13)
C50 C39 C40 122.02(13)
N5 C54 C53 108.53(12)
C55 C54 N5 129.39(13)
C55 C54 C53 122.07(13)
N2 C15 C16 108.63(13)
C26 C15 N2 128.44(13)
C26 C15 C16 122.94(13)
C3 C2 C1 117.90(12)
C7 C2 C3 121.13(12)
C7 C2 C1 120.96(12)
C6 C7 N5 121.17(12)
C2 C7 N5 119.99(12)
C2 C7 C6 118.77(12)
C6 C5 N3 119.45(12)
C4 C5 N3 118.50(11)
C4 C5 C6 121.98(12)
C41 C42 N4 109.24(13)
C43 C42 N4 128.93(13)
C43 C42 C41 121.83(14)
C10 C9 C8 120.51(13)
C14 C9 C8 120.77(14)
C14 C9 C10 118.64(14)
C27 C28 C29 106.97(12)
C35 C28 C27 118.98(14)
C35 C28 C29 133.98(14)
N3 C27 C28 108.45(12)
C38 C27 N3 128.95(13)
C38 C27 C28 122.51(13)
C51 C62 C61 117.19(13)
C30 C29 C28 107.15(12)
C34 C29 C30 118.84(14)
C34 C29 C28 134.00(14)
C32 C31 C30 117.19(14)
C42 C41 C40 107.12(13)
C46 C41 C42 119.45(15)
C46 C41 C40 133.42(14)
N2 C18 C17 109.01(13)
C19 C18 N2 128.16(13)
C19 C18 C17 122.83(14)
C39 C40 C41 107.06(13)
C47 C40 C39 119.23(14)
C47 C40 C41 133.71(14)
C18 C17 C16 106.87(13)
C22 C17 C18 118.27(15)
C22 C17 C16 134.84(14)
C57 C58 C53 118.76(13)
C4 C8 C9 114.59(11)
N1 C1 C2 176.69(16)
C60 C59 C52 118.82(13)
C27 C38 C37 117.38(14)
C15 C16 C17 107.00(13)
C23 C16 C15 118.65(15)
C23 C16 C17 134.32(14)
C64 O1 C65 118.18(19)
C39 C50 C49 117.52(14)
C15 C26 C25 116.92(14)
C56 C55 C54 117.17(13)
C20 C19 C18 117.55(14)
C48 C47 C40 119.13(14)
C44 C43 C42 117.70(14)
C31 C32 C33 121.49(15)
C11 C10 C9 120.60(15)
C55 C56 C57 121.72(15)
C33 C34 C29 119.08(14)
C50 C49 C48 121.31(15)
C58 C57 C56 120.79(14)
C38 C37 C36 121.11(15)
C62 C61 C60 121.57(14)
C9 C14 C13 120.57(16)
C59 C60 C61 120.66(13)
C36 C35 C28 118.94(14)
C35 C36 C37 121.05(14)
C24 C23 C16 118.94(15)
C47 C48 C49 120.75(14)
C34 C33 C32 120.92(14)
C19 C20 C21 120.92(16)
C45 C46 C41 118.97(15)
C23 C24 C25 121.29(14)
C43 C44 C45 121.20(16)
C26 C25 C24 121.25(15)
C12 C11 C10 120.18(16)
C12 C13 C14 120.48(16)
C13 C12 C11 119.53(15)
C46 C45 C44 120.84(15)
C22 C21 C20 121.17(16)
C21 C22 C17 119.24(15)
O2 C64 O1 123.5(2)
O2 C64 C63 125.1(2)
O1 C64 C63 111.4(2)
C66 C65 O1 107.2(2)

loop_
_geom_bond_atom_site_label_1
_geom_bond_atom_site_label_2
_geom_bond_distance
N4 C6 1.4200(17)
N4 C39 1.4070(18)
N4 C42 1.4094(18)
N3 C30 1.3962(18)
N3 C5 1.4173(17)
N3 C27 1.3987(18)
N2 C3 1.4227(17)
N2 C15 1.3990(18)
N2 C18 1.3938(19)
N5 C51 1.4059(18)
N5 C54 1.4024(18)
N5 C7 1.4123(16)
O2 C64 1.192(2)
C3 C4 1.3880(19)
C3 C2 1.4050(18)
C51 C52 1.4048(18)
C51 C62 1.383(2)
C52 C53 1.443(2)
C52 C59 1.395(2)
C53 C54 1.4105(19)
C53 C58 1.397(2)
C6 C7 1.4032(19)
C6 C5 1.4109(18)
N1 C1 1.145(2)
C30 C29 1.411(2)
C30 C31 1.389(2)
C4 C5 1.4052(19)
C4 C8 1.5176(17)
C39 C40 1.411(2)
C39 C50 1.387(2)
C54 C55 1.388(2)
C15 C16 1.410(2)
C15 C26 1.385(2)
C2 C7 1.4017(19)
C2 C1 1.4412(19)
C42 C41 1.405(2)
C42 C43 1.390(2)
C9 C8 1.519(2)
C9 C10 1.394(2)
C9 C14 1.390(2)
C28 C27 1.409(2)
C28 C29 1.448(2)
C28 C35 1.398(2)
C27 C38 1.384(2)
C62 C61 1.386(2)
C29 C34 1.395(2)
C31 C32 1.383(2)
C41 C40 1.444(2)
C41 C46 1.398(2)
C18 C17 1.407(2)
C18 C19 1.386(2)
C40 C47 1.394(2)
C17 C16 1.445(2)
C17 C22 1.396(2)
C58 C57 1.383(2)
C59 C60 1.382(2)
C38 C37 1.388(2)
C16 C23 1.401(2)
O1 C64 1.327(3)
O1 C65 1.484(4)
C50 C49 1.387(2)
C26 C25 1.389(2)
C55 C56 1.387(2)
C19 C20 1.378(2)
C47 C48 1.382(2)
C43 C44 1.386(2)
C32 C33 1.397(2)
C10 C11 1.392(2)
C56 C57 1.398(2)
C34 C33 1.383(2)
C49 C48 1.400(2)
C37 C36 1.401(2)
C61 C60 1.400(2)
C14 C13 1.393(2)
C35 C36 1.381(2)
C23 C24 1.376(2)
C20 C21 1.397(2)
C46 C45 1.381(3)
C24 C25 1.400(2)
C44 C45 1.399(3)
C11 C12 1.388(3)
C13 C12 1.378(3)
C21 C22 1.381(3)
C64 C63 1.479(3)
C66 C65 1.463(4)

loop_
_exptl_oxdiff_crystal_face_indexfrac_h
_exptl_oxdiff_crystal_face_indexfrac_k
_exptl_oxdiff_crystal_face_indexfrac_l
_exptl_oxdiff_crystal_face_x
_exptl_oxdiff_crystal_face_y
_exptl_oxdiff_crystal_face_z
7.0000 4.0000 -3.0000 0.0770 0.1624 0.9366
-2.0000 -7.0000 4.0000 0.1792 0.6134 -0.7701
-6.0000 4.0000 0.0000 -0.1947 -0.9622 -0.2558
-1.0000 7.0000 7.0000 0.6794 -0.7722 -0.1638
1.0000 -7.0000 -6.0000 -0.5900 0.7819 0.0999
-1.0000 1.0000 9.0000 0.7765 -0.1081 -0.6006
3.0000 7.0000 7.0000 0.8455 -0.4171 0.1441
-1.0000 -5.0000 -9.0000 -0.9140 0.3602 0.2407
-2.0000 -9.0000 -1.0000 -0.2949 0.7794 -0.5536
6.0000 6.0000 -3.0000 0.0627 -0.1412 0.9626
-4.0000 -6.0000 -8.0000 -0.9628 0.2111 -0.1057
-0.0000 6.0000 8.0000 0.7967 -0.5662 -0.2022
0.0000 -7.0000 -7.0000 -0.7209 0.6834 0.0868
